data_7005015
loop_
_publ_author_name
'Shen, Wei-Zheng'
'Costisella, Burkhard'
'Lippert, Bernhard'

_publ_section_title
;
 Pd2Ag triangle supported by two micro3-amidopyridine ligands.
;
_journal_issue 8
_journal_name_full 'Dalton transactions (Cambridge, England : 2003)'
_journal_page_first 851
_journal_page_last 858
_journal_paper_doi 10.1039/b614751h
_journal_year 2007
_chemical_formula_moiety 'C16 H28 N8 O8 Pd'
_chemical_formula_sum 'C16 H28 N8 O8 Pd'
_chemical_formula_weight 566.86
_space_group_IT_number 61
_symmetry_cell_setting orthorhombic
_symmetry_space_group_name_Hall '-P 2ac 2ab'
_symmetry_space_group_name_H-M 'P b c a'
_audit_creation_date 2006-11-16T12:49:57-00:00
_audit_creation_method 'WinGX routine CIF_UPDATE'
_cell_angle_alpha 90
_cell_angle_beta 90
_cell_angle_gamma 90
_cell_formula_units_Z 8
_cell_length_a 18.175(4)
_cell_length_b 12.672(3)
_cell_length_c 20.633(4)
_cell_measurement_reflns_used 11594
_cell_measurement_temperature 150(2)
_cell_measurement_theta_max 27.5
_cell_measurement_theta_min 3
_cell_volume 4752.1(18)
_computing_structure_refinement 'SHELXL-97 (Sheldrick, 1997)'
_computing_structure_solution 'SHELXS-97 (Sheldrick, 1990)'
_diffrn_measured_fraction_theta_full 0.998
_diffrn_measured_fraction_theta_max 0.998
_diffrn_measurement_device_type 'Nonius Kappa CCD'
_diffrn_measurement_method 'profile fitled'
_diffrn_radiation_type MoK\a
_diffrn_radiation_wavelength 0.71073
_diffrn_reflns_av_R_equivalents 0.0873
_diffrn_reflns_limit_h_max 20
_diffrn_reflns_limit_h_min -20
_diffrn_reflns_limit_k_max 14
_diffrn_reflns_limit_k_min 0
_diffrn_reflns_limit_l_max 23
_diffrn_reflns_limit_l_min -23
_diffrn_reflns_number 11597
_diffrn_reflns_theta_full 23.79
_diffrn_reflns_theta_max 23.79
_diffrn_reflns_theta_min 2.19
_diffrn_standards_number N/A
_exptl_absorpt_coefficient_mu 0.838
_exptl_absorpt_correction_T_max 0.9209
_exptl_absorpt_correction_T_min 0.9209
_exptl_absorpt_correction_type none
_exptl_crystal_colour yellow
_exptl_crystal_density_diffrn 1.585
_exptl_crystal_density_method 'not measured'
_exptl_crystal_description cubes
_exptl_crystal_F_000 2320
_exptl_crystal_size_max 0.1
_exptl_crystal_size_mid 0.1
_exptl_crystal_size_min 0.1
_refine_diff_density_max 0.81
_refine_diff_density_min -0.337
_refine_ls_extinction_method none
_refine_ls_goodness_of_fit_ref 0.801
_refine_ls_hydrogen_treatment nonref
_refine_ls_matrix_type full
_refine_ls_number_parameters 295
_refine_ls_number_reflns 3637
_refine_ls_number_restraints 0
_refine_ls_restrained_S_all 0.801
_refine_ls_R_factor_gt 0.0387
_refine_ls_shift/su_max 0
_refine_ls_structure_factor_coef Fsqd
_refine_ls_weighting_details 'calc w=1/[\s^2^(Fo^2^)+(0.0205P)^2^+0.0000P] where P=(Fo^2^+2Fc^2^)/3'
_refine_ls_weighting_scheme calc
_refine_ls_wR_factor_ref 0.0817
_reflns_number_gt 1661
_reflns_number_total 3637
_reflns_threshold_expression >2sigma(I)
_cod_data_source_file b614751h.txt
_cod_data_source_block 2692
_cod_original_sg_symbol_H-M Pbca
_cod_database_code 7005015

loop_
_symmetry_equiv_pos_as_xyz
'x, y, z'
'-x+1/2, -y, z+1/2'
'x+1/2, -y+1/2, -z'
'-x, y+1/2, -z+1/2'
'-x, -y, -z'
'x-1/2, y, -z-1/2'
'-x-1/2, y-1/2, z'
'x, -y-1/2, z-1/2'

loop_
_atom_site_label
_atom_site_type_symbol
_atom_site_fract_x
_atom_site_fract_y
_atom_site_fract_z
_atom_site_U_iso_or_equiv
_atom_site_adp_type
_atom_site_occupancy
_atom_site_calc_flag
_atom_site_refinement_flags
_atom_site_disorder_group
_atom_site_disorder_assembly
Pd1 Pd 0.09337(2) 0.24732(4) 0.15198(2) 0.02983(14) Uani 1 d . . .
N1A N 0.0625(3) 0.1022(4) 0.1188(3) 0.0427(16) Uani 1 d . . .
N2A N 0.1695(4) 0.0748(5) 0.0664(3) 0.075(2) Uani 1 d . . .
H31 H 0.1866 0.1342 0.0826 0.09 Uiso 1 calc R . .
H30 H 0.1973 0.0362 0.0408 0.09 Uiso 1 calc R . .
N1B N 0.0523(3) 0.3087(4) 0.0675(3) 0.0338(14) Uani 1 d . . .
N2B N -0.0659(3) 0.3284(4) 0.1090(3) 0.0624(19) Uani 1 d . . .
H29 H -0.0499 0.3096 0.1476 0.075 Uiso 1 calc R . .
H28 H -0.1126 0.3442 0.1034 0.075 Uiso 1 calc R . .
N1N N 0.3991(3) 0.2775(4) 0.2153(3) 0.0426(16) Uani 1 d . . .
N2N N 0.2618(6) 0.0161(8) 0.4058(4) 0.105(4) Uani 1 d . . .
C2A C 0.1038(4) 0.0443(6) 0.0804(4) 0.057(2) Uani 1 d . . .
C3A C 0.0801(5) -0.0543(6) 0.0535(4) 0.074(3) Uani 1 d . . .
H23 H 0.111 -0.0965 0.0269 0.088 Uiso 1 calc R . .
C4A C 0.0114(6) -0.0827(6) 0.0686(5) 0.079(3) Uani 1 d . . .
H21 H -0.0072 -0.1474 0.0522 0.095 Uiso 1 calc R . .
C5A C -0.0323(5) -0.0235(6) 0.1060(5) 0.080(3) Uani 1 d . . .
H18 H -0.0808 -0.0475 0.1148 0.096 Uiso 1 calc R . .
C6A C -0.0099(4) 0.0689(5) 0.1316(4) 0.053(2) Uiso 1 d . . .
H13 H -0.0421 0.1103 0.1574 0.063 Uiso 1 calc R . .
C2B C -0.0191(4) 0.3329(5) 0.0588(4) 0.0429(18) Uani 1 d . . .
C3B C -0.0457(4) 0.3616(5) -0.0033(4) 0.0442(19) Uani 1 d . . .
H22 H -0.0965 0.3756 -0.01 0.053 Uiso 1 calc R . .
C4B C 0.0022(4) 0.3684(4) -0.0524(4) 0.048(2) Uani 1 d . . .
H19 H -0.0147 0.3883 -0.0942 0.058 Uiso 1 calc R . .
C5B C 0.0763(4) 0.3468(5) -0.0428(4) 0.053(2) Uani 1 d . . .
H17 H 0.1105 0.3521 -0.0774 0.063 Uiso 1 calc R . .
C6B C 0.0982(4) 0.3184(5) 0.0168(3) 0.0430(17) Uani 1 d . . .
H12 H 0.149 0.3043 0.0235 0.052 Uiso 1 calc R . .
N1T N 0.1257(2) 0.3924(4) 0.1863(3) 0.0343(14) Uani 1 d . . .
C2T C 0.1767(3) 0.3718(5) 0.2421(3) 0.0370(18) Uani 1 d . . .
H25 H 0.1798 0.4351 0.27 0.044 Uiso 1 calc R . .
H24 H 0.2266 0.3555 0.2257 0.044 Uiso 1 calc R . .
C3T C 0.1474(3) 0.2801(4) 0.2802(3) 0.0351(18) Uani 1 d . . .
H27 H 0.182 0.2622 0.3156 0.042 Uiso 1 calc R . .
H26 H 0.0995 0.2991 0.2999 0.042 Uiso 1 calc R . .
N4T N 0.1379(2) 0.1876(4) 0.2366(3) 0.0323(14) Uani 1 d . . .
C5T C 0.1657(3) 0.4581(4) 0.1378(3) 0.0456(19) Uani 1 d . . .
H16 H 0.1793 0.5257 0.1575 0.068 Uiso 1 calc R . .
H15 H 0.1339 0.4708 0.1003 0.068 Uiso 1 calc R . .
H14 H 0.2103 0.421 0.1238 0.068 Uiso 1 calc R . .
C6T C 0.0606(3) 0.4544(4) 0.2087(3) 0.0438(19) Uani 1 d . . .
H11 H 0.077 0.5233 0.2247 0.066 Uiso 1 calc R . .
H10 H 0.0357 0.4161 0.2437 0.066 Uiso 1 calc R . .
H9 H 0.0265 0.4644 0.1725 0.066 Uiso 1 calc R . .
C7T C 0.2104(3) 0.1377(5) 0.2233(3) 0.0413(19) Uani 1 d . . .
H8 H 0.2308 0.1096 0.2638 0.062 Uiso 1 calc R . .
H7 H 0.2441 0.1904 0.2054 0.062 Uiso 1 calc R . .
H6 H 0.204 0.0801 0.1921 0.062 Uiso 1 calc R . .
C8T C 0.0913(3) 0.1072(4) 0.2700(3) 0.0427(17) Uani 1 d . . .
H5 H 0.1162 0.0831 0.3095 0.064 Uiso 1 calc R . .
H4 H 0.0833 0.047 0.241 0.064 Uiso 1 calc R . .
H3 H 0.0438 0.1387 0.2814 0.064 Uiso 1 calc R . .
O11 O 0.3596(2) 0.3555(4) 0.2217(3) 0.0764(19) Uani 1 d . . .
O12 O 0.3903(2) 0.2162(3) 0.1688(3) 0.0535(15) Uani 1 d . . .
O13 O 0.4503(2) 0.2577(4) 0.2553(2) 0.0649(13) Uani 1 d . . .
O21 O 0.2779(4) 0.0918(6) 0.3729(3) 0.113(2) Uani 1 d . . .
O22 O 0.2385(4) 0.0283(6) 0.4630(4) 0.135(3) Uani 1 d . . .
O23 O 0.2795(5) -0.0726(6) 0.3896(4) 0.175(4) Uani 1 d . . .
O1W O 0.27042(19) 0.2546(4) 0.0846(2) 0.0564(12) Uani 1 d . . .
O2W O 0.2868(2) 0.2680(5) 0.4532(3) 0.0887(17) Uani 1 d . . .

loop_
_atom_site_aniso_label
_atom_site_aniso_U_11
_atom_site_aniso_U_22
_atom_site_aniso_U_33
_atom_site_aniso_U_23
_atom_site_aniso_U_13
_atom_site_aniso_U_12
Pd1 0.0327(2) 0.0312(2) 0.0256(2) -0.0005(4) -0.0011(2) 0.0001(3)
N1A 0.066(4) 0.042(3) 0.021(4) -0.002(3) 0.002(3) 0.018(3)
N2A 0.107(6) 0.062(5) 0.056(6) -0.016(4) 0.004(5) 0.023(4)
N1B 0.030(3) 0.038(3) 0.034(4) 0.002(3) -0.007(3) 0.000(3)
N2B 0.039(3) 0.090(5) 0.058(6) 0.016(4) -0.011(3) 0.004(3)
N1N 0.037(3) 0.052(5) 0.039(4) -0.005(3) 0.006(3) -0.008(3)
N2N 0.188(10) 0.096(8) 0.033(5) 0.009(6) -0.020(8) 0.033(7)
C2A 0.068(6) 0.060(6) 0.042(6) 0.025(4) 0.001(5) -0.015(5)
C3A 0.141(8) 0.042(5) 0.038(6) -0.007(4) -0.018(6) 0.011(6)
C4A 0.141(10) 0.040(6) 0.056(8) 0.006(5) -0.034(7) -0.020(6)
C5A 0.106(7) 0.058(6) 0.075(8) 0.018(5) -0.035(6) -0.026(5)
C2B 0.050(5) 0.040(4) 0.038(6) 0.003(4) 0.002(4) -0.008(4)
C3B 0.044(5) 0.044(4) 0.045(6) 0.007(4) -0.013(4) -0.008(3)
C4B 0.070(6) 0.029(4) 0.045(6) 0.004(4) -0.019(5) -0.011(4)
C5B 0.070(6) 0.058(5) 0.030(5) 0.002(4) 0.002(4) -0.005(4)
C6B 0.053(4) 0.047(4) 0.029(5) 0.000(4) 0.006(4) 0.000(4)
N1T 0.037(3) 0.033(3) 0.033(4) 0.002(3) -0.001(3) -0.005(3)
C2T 0.040(4) 0.042(4) 0.029(5) -0.003(4) -0.013(4) 0.000(3)
C3T 0.042(4) 0.036(5) 0.028(4) -0.003(3) -0.002(3) 0.002(3)
N4T 0.031(3) 0.036(3) 0.030(4) -0.005(3) 0.003(3) 0.000(3)
C5T 0.050(4) 0.043(4) 0.043(6) 0.008(4) -0.002(4) -0.012(4)
C6T 0.052(4) 0.034(4) 0.045(5) -0.009(4) 0.008(4) 0.005(3)
C7T 0.044(4) 0.052(4) 0.027(5) 0.003(4) 0.000(4) 0.012(4)
C8T 0.052(4) 0.040(4) 0.036(5) 0.001(3) 0.001(4) 0.002(4)
O11 0.061(3) 0.057(3) 0.111(6) -0.032(3) -0.009(3) 0.021(3)
O12 0.060(3) 0.052(3) 0.048(4) -0.010(3) 0.000(3) 0.003(2)
O13 0.051(3) 0.093(3) 0.051(3) -0.010(4) -0.017(2) 0.003(4)
O21 0.151(6) 0.129(6) 0.058(5) 0.025(4) -0.027(4) -0.035(5)
O22 0.148(7) 0.180(8) 0.078(6) 0.027(6) 0.021(5) 0.095(5)
O23 0.339(12) 0.107(6) 0.079(7) -0.019(5) 0.095(7) -0.009(7)
O1W 0.044(2) 0.078(3) 0.048(3) -0.002(3) 0.002(2) 0.001(3)
O2W 0.068(3) 0.138(5) 0.059(4) -0.017(4) 0.004(3) 0.005(4)

loop_
_atom_type_symbol
_atom_type_description
_atom_type_scat_dispersion_real
_atom_type_scat_dispersion_imag
_atom_type_scat_source
C C 0.0033 0.0016 'International Tables Vol C Tables 4.2.6.8 and 6.1.1.4'
H H 0 0 'International Tables Vol C Tables 4.2.6.8 and 6.1.1.4'
N N 0.0061 0.0033 'International Tables Vol C Tables 4.2.6.8 and 6.1.1.4'
O O 0.0106 0.006 'International Tables Vol C Tables 4.2.6.8 and 6.1.1.4'
Pd Pd -0.9988 1.0072 'International Tables Vol C Tables 4.2.6.8 and 6.1.1.4'

loop_
_geom_angle_atom_site_label_1
_geom_angle_atom_site_label_2
_geom_angle_atom_site_label_3
_geom_angle
_geom_angle_site_symmetry_1
_geom_angle_site_symmetry_3
_geom_angle_publ_flag
N1A Pd1 N1B 87.53(19) . . ?
N1A Pd1 N1T 179.1(2) . . ?
N1B Pd1 N1T 93.30(19) . . ?
N1A Pd1 N4T 93.5(2) . . ?
N1B Pd1 N4T 178.21(19) . . ?
N1T Pd1 N4T 85.67(19) . . ?
C2A N1A C6A 118.6(6) . . ?
C2A N1A Pd1 123.2(5) . . ?
C6A N1A Pd1 117.7(4) . . ?
C2A N2A H31 120 . . ?
C2A N2A H30 120 . . ?
H31 N2A H30 120 . . ?
C6B N1B C2B 118.3(6) . . ?
C6B N1B Pd1 118.1(4) . . ?
C2B N1B Pd1 123.4(5) . . ?
C2B N2B H29 120 . . ?
C2B N2B H28 120 . . ?
H29 N2B H28 120 . . ?
O11 N1N O12 120.6(6) . . ?
O11 N1N O13 121.2(7) . . ?
O12 N1N O13 118.1(5) . . ?
O21 N2N O23 120.9(11) . . ?
O21 N2N O22 120.5(10) . . ?
O23 N2N O22 117.3(10) . . ?
N2A C2A N1A 119.8(7) . . ?
N2A C2A C3A 117.0(8) . . ?
N1A C2A C3A 123.3(7) . . ?
C4A C3A C2A 115.1(8) . . ?
C4A C3A H23 122.4 . . ?
C2A C3A H23 122.4 . . ?
C5A C4A C3A 122.6(9) . . ?
C5A C4A H21 118.7 . . ?
C3A C4A H21 118.7 . . ?
C4A C5A C6A 122.2(9) . . ?
C4A C5A H18 118.9 . . ?
C6A C5A H18 118.9 . . ?
C5A C6A N1A 118.1(7) . . ?
C5A C6A H13 121 . . ?
N1A C6A H13 121 . . ?
N2B C2B N1B 119.9(7) . . ?
N2B C2B C3B 119.6(7) . . ?
N1B C2B C3B 120.5(7) . . ?
C4B C3B C2B 118.7(7) . . ?
C4B C3B H22 120.7 . . ?
C2B C3B H22 120.7 . . ?
C3B C4B C5B 120.6(7) . . ?
C3B C4B H19 119.7 . . ?
C5B C4B H19 119.7 . . ?
C6B C5B C4B 118.2(7) . . ?
C6B C5B H17 120.9 . . ?
C4B C5B H17 120.9 . . ?
C5B C6B N1B 123.6(7) . . ?
C5B C6B H12 118.2 . . ?
N1B C6B H12 118.2 . . ?
C5T N1T C6T 107.5(4) . . ?
C5T N1T C2T 108.0(4) . . ?
C6T N1T C2T 110.1(5) . . ?
C5T N1T Pd1 114.1(4) . . ?
C6T N1T Pd1 110.6(3) . . ?
C2T N1T Pd1 106.6(3) . . ?
N1T C2T C3T 108.5(5) . . ?
N1T C2T H25 110 . . ?
C3T C2T H25 110 . . ?
N1T C2T H24 110 . . ?
C3T C2T H24 110 . . ?
H25 C2T H24 108.4 . . ?
N4T C3T C2T 109.5(5) . . ?
N4T C3T H27 109.8 . . ?
C2T C3T H27 109.8 . . ?
N4T C3T H26 109.8 . . ?
C2T C3T H26 109.8 . . ?
H27 C3T H26 108.2 . . ?
C7T N4T C3T 110.2(5) . . ?
C7T N4T C8T 107.3(4) . . ?
C3T N4T C8T 108.9(5) . . ?
C7T N4T Pd1 110.3(4) . . ?
C3T N4T Pd1 105.5(4) . . ?
C8T N4T Pd1 114.6(4) . . ?
N1T C5T H16 109.5 . . ?
N1T C5T H15 109.5 . . ?
H16 C5T H15 109.5 . . ?
N1T C5T H14 109.5 . . ?
H16 C5T H14 109.5 . . ?
H15 C5T H14 109.5 . . ?
N1T C6T H11 109.5 . . ?
N1T C6T H10 109.5 . . ?
H11 C6T H10 109.5 . . ?
N1T C6T H9 109.5 . . ?
H11 C6T H9 109.5 . . ?
H10 C6T H9 109.5 . . ?
N4T C7T H8 109.5 . . ?
N4T C7T H7 109.5 . . ?
H8 C7T H7 109.5 . . ?
N4T C7T H6 109.5 . . ?
H8 C7T H6 109.5 . . ?
H7 C7T H6 109.5 . . ?
N4T C8T H5 109.5 . . ?
N4T C8T H4 109.5 . . ?
H5 C8T H4 109.5 . . ?
N4T C8T H3 109.5 . . ?
H5 C8T H3 109.5 . . ?
H4 C8T H3 109.5 . . ?

loop_
_geom_bond_atom_site_label_1
_geom_bond_atom_site_label_2
_geom_bond_distance
_geom_bond_site_symmetry_2
_geom_bond_publ_flag
Pd1 N1A 2.040(5) . ?
Pd1 N1B 2.049(5) . ?
Pd1 N1T 2.055(5) . ?
Pd1 N4T 2.069(5) . ?
N1A C2A 1.316(8) . ?
N1A C6A 1.407(7) . ?
N2A C2A 1.288(8) . ?
N2A H31 0.88 . ?
N2A H30 0.88 . ?
N1B C6B 1.344(8) . ?
N1B C2B 1.346(7) . ?
N2B C2B 1.341(8) . ?
N2B H29 0.88 . ?
N2B H28 0.88 . ?
N1N O11 1.228(5) . ?
N1N O12 1.246(6) . ?
N1N O13 1.269(6) . ?
N2N O21 1.212(9) . ?
N2N O23 1.216(10) . ?
N2N O22 1.262(10) . ?
C2A C3A 1.433(10) . ?
C3A C4A 1.337(10) . ?
C3A H23 0.95 . ?
C4A C5A 1.337(11) . ?
C4A H21 0.95 . ?
C5A C6A 1.347(9) . ?
C5A H18 0.95 . ?
C6A H13 0.95 . ?
C2B C3B 1.418(9) . ?
C3B C4B 1.337(9) . ?
C3B H22 0.95 . ?
C4B C5B 1.388(8) . ?
C4B H19 0.95 . ?
C5B C6B 1.341(9) . ?
C5B H17 0.95 . ?
C6B H12 0.95 . ?
N1T C5T 1.492(7) . ?
N1T C6T 1.493(6) . ?
N1T C2T 1.501(7) . ?
C2T C3T 1.501(7) . ?
C2T H25 0.99 . ?
C2T H24 0.99 . ?
C3T N4T 1.488(7) . ?
C3T H27 0.99 . ?
C3T H26 0.99 . ?
N4T C7T 1.486(6) . ?
N4T C8T 1.494(7) . ?
C5T H16 0.98 . ?
C5T H15 0.98 . ?
C5T H14 0.98 . ?
C6T H11 0.98 . ?
C6T H10 0.98 . ?
C6T H9 0.98 . ?
C7T H8 0.98 . ?
C7T H7 0.98 . ?
C7T H6 0.98 . ?
C8T H5 0.98 . ?
C8T H4 0.98 . ?
C8T H3 0.98 . ?
